data_7129077
loop_
_publ_author_name
'Guo, Zhifang'
'Blair, Victoria L.'
'Deacon, Glen B.'
'Junk, Peter C.'

_publ_section_title
;
 A simple one-pot route to stable formamidinatoiodidolanthanoid(III)
 complexes from lanthanoid metals.
;
_journal_issue 87
_journal_name_full 'Chemical communications (Cambridge, England)'
_journal_page_first 11513
_journal_page_last 11516
_journal_paper_doi 10.1039/d1cc04080d
_journal_volume 57
_journal_year 2021
_chemical_formula_moiety 'C39 H35 F8 N4 Nd O2, C4 H8 O'
_chemical_formula_sum 'C43 H43 F8 N4 Nd O3'
_chemical_formula_weight 960.05
_space_group_crystal_system monoclinic
_space_group_IT_number 14
_space_group_name_Hall '-P 2ybc'
_space_group_name_H-M_alt 'P 1 21/c 1'
_atom_sites_solution_hydrogens geom
_audit_creation_date 2020-12-14
_audit_creation_method
;
Olex2 1.3
(compiled 2020.07.31 svn.rc2a77460 for OlexSys, GUI svn.r6145)
;
_audit_update_record
;
2021-05-11 deposited with the CCDC.	2021-10-08 downloaded from the CCDC.
;
_cell_angle_alpha 90
_cell_angle_beta 92.82(3)
_cell_angle_gamma 90
_cell_formula_units_Z 8
_cell_length_a 19.141(4)
_cell_length_b 10.909(2)
_cell_length_c 38.732(8)
_cell_measurement_reflns_used 2047
_cell_measurement_temperature 100(2)
_cell_measurement_theta_max 22
_cell_measurement_theta_min 2
_cell_volume 8078(3)
_computing_cell_refinement 'XDS (Kabsch, 1993)'
_computing_data_collection 'BluIce (McPhillips, 2002)'
_computing_data_reduction 'XDS (Kabsch, 1993)'
_computing_molecular_graphics 'Olex2 1.3 (Dolomanov et al., 2009)'
_computing_publication_material 'Olex2 1.3 (Dolomanov et al., 2009)'
_computing_structure_refinement 'SHELXL 2018/3 (Sheldrick, 2015)'
_computing_structure_solution 'SHELXT 2018/2 (Sheldrick, 2018)'
_diffrn_ambient_temperature 100(2)
_diffrn_measured_fraction_theta_full 0.994
_diffrn_measured_fraction_theta_max 0.988
_diffrn_measurement_device_type 'ADSC Quantum 210r'
_diffrn_measurement_method 'Phi Scan'
_diffrn_radiation_monochromator 'Silicon Double Crystal'
_diffrn_radiation_type Synchrotron
_diffrn_radiation_wavelength 0.71073
_diffrn_reflns_av_R_equivalents 0.0569
_diffrn_reflns_av_unetI/netI 0.0301
_diffrn_reflns_Laue_measured_fraction_full 0.994
_diffrn_reflns_Laue_measured_fraction_max 0.988
_diffrn_reflns_limit_h_max 23
_diffrn_reflns_limit_h_min -23
_diffrn_reflns_limit_k_max 13
_diffrn_reflns_limit_k_min -13
_diffrn_reflns_limit_l_max 45
_diffrn_reflns_limit_l_min -45
_diffrn_reflns_number 94237
_diffrn_reflns_point_group_measured_fraction_full 0.994
_diffrn_reflns_point_group_measured_fraction_max 0.988
_diffrn_reflns_theta_full 25.242
_diffrn_reflns_theta_max 25.683
_diffrn_reflns_theta_min 1.053
_diffrn_source 'MX1 Beamline Australian Synchrotron'
_diffrn_standards_number 0
_exptl_absorpt_coefficient_mu 1.368
_exptl_absorpt_correction_type multi-scan
_exptl_absorpt_process_details 'XDS(Kabsch, 1993)'
_exptl_crystal_colour colourless
_exptl_crystal_colour_primary colourless
_exptl_crystal_density_diffrn 1.579
_exptl_crystal_density_method 'not measured'
_exptl_crystal_description block
_exptl_crystal_F_000 3880
_exptl_crystal_size_max 0.2
_exptl_crystal_size_mid 0.15
_exptl_crystal_size_min 0.1
_exptl_transmission_factor_max 0.872
_exptl_transmission_factor_min 0.782
_refine_diff_density_max 7.202
_refine_diff_density_min -1.948
_refine_diff_density_rms 0.198
_refine_ls_extinction_method none
_refine_ls_goodness_of_fit_ref 1.056
_refine_ls_hydrogen_treatment constr
_refine_ls_matrix_type full
_refine_ls_number_parameters 1076
_refine_ls_number_reflns 15170
_refine_ls_number_restraints 147
_refine_ls_restrained_S_all 1.061
_refine_ls_R_factor_all 0.0932
_refine_ls_R_factor_gt 0.0802
_refine_ls_shift/su_max 0.003
_refine_ls_shift/su_mean 0.000
_refine_ls_structure_factor_coef Fsqd
_refine_ls_weighting_details 'w=1/[\s^2^(Fo^2^)+(0.1476P)^2^+30.6956P] where P=(Fo^2^+2Fc^2^)/3'
_refine_ls_weighting_scheme calc
_refine_ls_wR_factor_gt 0.2112
_refine_ls_wR_factor_ref 0.2256
_reflns_Friedel_coverage 0.000
_reflns_number_gt 12360
_reflns_number_total 15170
_reflns_threshold_expression 'I > 2\s(I)'
_cod_data_source_file d1cc04080d2.cif
_cod_data_source_block 1_a_CCDC2
_cod_depositor_comments 'Adding full bibliography for 7129070--7129084.cif.'
_cod_database_code 7129077
_shelx_shelxl_version_number 2018/3
_shelx_space_group_comment
;
The symmetry employed for this shelxl refinement is uniquely defined
by the following loop, which should always be used as a source of
symmetry information in preference to the above space-group names.
They are only intended as comments.
;
_shelx_estimated_absorpt_t_max 0.875
_shelx_estimated_absorpt_t_min 0.772
_olex2_refinement_description
;
1. Fixed Uiso
 At 1.2 times of:
  All C(H) groups, All C(H,H) groups, All C(H,H,H,H) groups
2. Uiso/Uaniso restraints and constraints
Uanis(C80) \\sim Ueq, Uanis(O5) \\sim Ueq, Uanis(C79) \\sim Ueq, Uanis(C82)
\\sim Ueq, Uanis(C81) \\sim Ueq, Uanis(C83) \\sim Ueq, Uanis(O6) \\sim Ueq,
Uanis(C86) \\sim Ueq, Uanis(C84) \\sim Ueq, Uanis(C85) \\sim Ueq: with sigma of
0.01 and sigma for terminal atoms of 0.02
Uanis(C41) \\sim Ueq, Uanis(C41A) \\sim Ueq: with sigma of 0.001 and sigma for
terminal atoms of 0.002
Uanis(C41A) = Uanis(C41)
3. Rigid body (RIGU) restrains
 C80, O5, C79, C82, C81, C83, O6, C86, C84, C85
 with sigma for 1-2 distances of 0.004 and sigma for 1-3 distances of 0.004
 C40, C41, C42, C41A
 with sigma for 1-2 distances of 0.004 and sigma for 1-3 distances of 0.004
4. Others
 Sof(H40C)=Sof(H40D)=Sof(H42C)=Sof(H42D)=Sof(C41A)=Sof(H41C)=Sof(H41D)=1-FVAR(1)
 Sof(H40A)=Sof(H40B)=Sof(C41)=Sof(H41A)=Sof(H41B)=Sof(H42A)=Sof(H42B)=FVAR(1)
 Fixed Sof: H45A(0.5) H45B(0.5) H45C(0.5) H45D(0.5) C46(0.5) H46A(0.5)
 H46B(0.5) H47A(0.5) H47B(0.5) H47C(0.5) H47D(0.5) C46A(0.5) H46C(0.5) H46D(0.5)
5.a Secondary CH2 refined with riding coordinates:
 C1(H1A,H1B), C2(H2A,H2B), C3(H3A,H3B), C4(H4A,H4B), C5(H5A,H5B), C6(H6A,H6B),
 C7(H7A,H7B), C8(H8A,H8B), C40(H40A,H40B), C40(H40C,H40D), C41(H41A,H41B),
 C42(H42A,H42B), C42(H42C,H42D), C43(H43A,H43B), C44(H44A,H44B), C45(H45A,H45B),
  C45(H45C,H45D), C46(H46A,H46B), C47(H47A,H47B), C47(H47C,H47D), C79(H79A,
 H79B), C80(H80A,H80B), C81(H81A,H81B), C82(H82A,H82B), C83(H83A,H83B),
 C84(H84A,H84B), C85(H85A,H85B), C86(H86A,H86B), C46A(H46C,H46D), C41A(H41C,
 H41D)
5.b Aromatic/amide H refined with riding coordinates:
 C9(H9), C12(H12), C13(H13), C14(H14), C18(H18), C19(H19), C20(H20), C22(H22),
 C25(H25), C26(H26), C27(H27), C31(H31), C32(H32), C33(H33), C35(H35), C36(H36),
  C37(H37), C38(H38), C39(H39), C48(H48), C51(H51), C52(H52), C53(H53),
 C57(H57), C58(H58), C59(H59), C61(H61), C64(H64), C65(H65), C66(H66), C70(H70),
  C71(H71), C72(H72), C74(H74), C75(H75), C76(H76), C77(H77), C78(H78)
;
_olex2_submission_special_instructions 'No special instructions were received'

loop_
_space_group_symop_operation_xyz
'x, y, z'
'-x, y+1/2, -z+1/2'
'-x, -y, -z'
'x, -y-1/2, z-1/2'

loop_
_atom_site_label
_atom_site_type_symbol
_atom_site_fract_x
_atom_site_fract_y
_atom_site_fract_z
_atom_site_U_iso_or_equiv
_atom_site_adp_type
_atom_site_occupancy
_atom_site_site_symmetry_order
_atom_site_calc_flag
_atom_site_refinement_flags_posn
_atom_site_refinement_flags_adp
_atom_site_refinement_flags_occupancy
_atom_site_disorder_assembly
_atom_site_disorder_group
Nd1 Nd 0.94231(2) 0.16519(3) 0.65325(2) 0.03072(14) Uani 1 1 d . . . . .
F1 F 1.1545(2) 0.2695(4) 0.66246(11) 0.0423(9) Uani 1 1 d . . . . .
F2 F 1.0910(2) -0.0309(4) 0.57948(13) 0.0540(12) Uani 1 1 d . . . . .
F3 F 0.9900(2) 0.4186(4) 0.54882(13) 0.0532(11) Uani 1 1 d . . . . .
F4 F 0.8365(2) 0.0872(4) 0.56185(13) 0.0529(11) Uani 1 1 d . . . . .
F5 F 0.6985(2) 0.1256(4) 0.62944(12) 0.0482(11) Uani 1 1 d . . . . .
F6 F 0.8444(2) 0.4523(4) 0.60062(11) 0.0418(9) Uani 1 1 d . . . . .
F7 F 0.7723(2) 0.4206(4) 0.72548(11) 0.0424(9) Uani 1 1 d . . . . .
F8 F 0.9039(2) 0.0623(4) 0.74834(12) 0.0444(10) Uani 1 1 d . . . . .
O1 O 0.9689(2) 0.3924(4) 0.66055(13) 0.0352(10) Uani 1 1 d . . . . .
O2 O 1.0294(2) 0.1719(4) 0.70519(13) 0.0370(11) Uani 1 1 d . . . . .
N1 N 0.9509(3) 0.2159(5) 0.58850(16) 0.0369(13) Uani 1 1 d . . . . .
N2 N 1.0508(3) 0.1726(5) 0.61922(16) 0.0358(13) Uani 1 1 d . . . . .
N3 N 0.8533(3) 0.2270(5) 0.69962(15) 0.0323(12) Uani 1 1 d . . . . .
N4 N 0.8236(3) 0.2579(5) 0.64318(15) 0.0366(13) Uani 1 1 d . . . . .
C1 C 0.9242(3) 0.4833(6) 0.6757(2) 0.0369(15) Uani 1 1 d . . . . .
H1A H 0.916850 0.462677 0.700196 0.044 Uiso 1 1 calc R U . . .
H1B H 0.878084 0.486022 0.663016 0.044 Uiso 1 1 calc R U . . .
C2 C 0.9607(4) 0.6051(7) 0.6734(3) 0.053(2) Uani 1 1 d . . . . .
H2A H 0.995608 0.617279 0.692750 0.063 Uiso 1 1 calc R U . . .
H2B H 0.927023 0.674081 0.672642 0.063 Uiso 1 1 calc R U . . .
C3 C 0.9952(4) 0.5898(7) 0.6391(2) 0.0465(18) Uani 1 1 d . . . . .
H3A H 0.961478 0.604724 0.619377 0.056 Uiso 1 1 calc R U . . .
H3B H 1.035346 0.646440 0.637471 0.056 Uiso 1 1 calc R U . . .
C4 C 1.0193(4) 0.4580(6) 0.6399(2) 0.0432(17) Uani 1 1 d . . . . .
H4A H 1.019344 0.423977 0.616225 0.052 Uiso 1 1 calc R U . . .
H4B H 1.067073 0.451413 0.650736 0.052 Uiso 1 1 calc R U . . .
C5 C 1.0774(3) 0.0776(7) 0.7176(2) 0.0400(16) Uani 1 1 d . . . . .
H5A H 1.095523 0.031083 0.698000 0.048 Uiso 1 1 calc R U . . .
H5B H 1.053787 0.019848 0.732914 0.048 Uiso 1 1 calc R U . . .
C6 C 1.1370(4) 0.1440(7) 0.7376(2) 0.0405(16) Uani 1 1 d . . . . .
H6A H 1.146311 0.106164 0.760555 0.049 Uiso 1 1 calc R U . . .
H6B H 1.180359 0.141364 0.724665 0.049 Uiso 1 1 calc R U . . .
C7 C 1.1113(4) 0.2754(7) 0.7411(2) 0.0432(17) Uani 1 1 d . . . . .
H7A H 1.118123 0.304203 0.765302 0.052 Uiso 1 1 calc R U . . .
H7B H 1.136479 0.331269 0.725873 0.052 Uiso 1 1 calc R U . . .
C8 C 1.0345(4) 0.2695(7) 0.7303(2) 0.0436(17) Uani 1 1 d . . . . .
H8A H 1.006159 0.250816 0.750366 0.052 Uiso 1 1 calc R U . . .
H8B H 1.018370 0.348076 0.719954 0.052 Uiso 1 1 calc R U . . .
C9 C 1.0180(4) 0.1912(6) 0.58848(19) 0.0359(15) Uani 1 1 d . . . . .
H9 H 1.042036 0.186917 0.567631 0.043 Uiso 1 1 calc R U . . .
C10 C 1.1188(3) 0.1239(6) 0.62084(19) 0.0367(15) Uani 1 1 d . . . . .
C11 C 1.1696(4) 0.1697(6) 0.6436(2) 0.0377(16) Uani 1 1 d . . . . .
C12 C 1.2357(4) 0.1180(7) 0.6489(2) 0.0432(17) Uani 1 1 d . . . . .
H12 H 1.268492 0.151128 0.665577 0.052 Uiso 1 1 calc R U . . .
C13 C 1.2528(4) 0.0168(8) 0.6292(2) 0.052(2) Uani 1 1 d . . . . .
H13 H 1.298083 -0.018741 0.631932 0.063 Uiso 1 1 calc R U . . .
C14 C 1.2046(4) -0.0314(8) 0.6059(2) 0.052(2) Uani 1 1 d . . . . .
H14 H 1.216220 -0.100729 0.592463 0.063 Uiso 1 1 calc R U . . .
C15 C 1.1388(4) 0.0206(7) 0.6019(2) 0.0456(18) Uani 1 1 d . . . . .
C16 C 0.9163(4) 0.2490(7) 0.55690(19) 0.0385(15) Uani 1 1 d . . . . .
C17 C 0.9355(4) 0.3492(7) 0.5372(2) 0.0448(18) Uani 1 1 d . . . . .
C18 C 0.8995(5) 0.3856(8) 0.5074(2) 0.0502(19) Uani 1 1 d . . . . .
H18 H 0.912888 0.457618 0.495606 0.060 Uiso 1 1 calc R U . . .
C19 C 0.8441(4) 0.3172(8) 0.4949(2) 0.053(2) Uani 1 1 d . . . . .
H19 H 0.820112 0.339565 0.473779 0.063 Uiso 1 1 calc R U . . .
C20 C 0.8229(4) 0.2152(9) 0.5129(2) 0.052(2) Uani 1 1 d . . . . .
H20 H 0.784881 0.166311 0.504225 0.063 Uiso 1 1 calc R U . . .
C21 C 0.8582(4) 0.1866(7) 0.5435(2) 0.0420(16) Uani 1 1 d . . . . .
C22 C 0.8050(3) 0.2546(6) 0.67509(18) 0.0340(14) Uani 1 1 d . . . . .
H22 H 0.758180 0.271566 0.680651 0.041 Uiso 1 1 calc R U . . .
C23 C 0.7743(3) 0.2892(7) 0.61656(19) 0.0365(15) Uani 1 1 d . . . . .
C24 C 0.7128(4) 0.2232(7) 0.60897(19) 0.0396(16) Uani 1 1 d . . . . .
C25 C 0.6656(3) 0.2507(7) 0.5823(2) 0.0415(16) Uani 1 1 d . . . . .
H25 H 0.624679 0.202554 0.578124 0.050 Uiso 1 1 calc R U . . .
C26 C 0.6793(4) 0.3515(7) 0.5616(2) 0.0421(17) Uani 1 1 d . . . . .
H26 H 0.647141 0.373583 0.543217 0.051 Uiso 1 1 calc R U . . .
C27 C 0.7400(4) 0.4200(7) 0.56780(19) 0.0392(16) Uani 1 1 d . . . . .
H27 H 0.749851 0.488598 0.553750 0.047 Uiso 1 1 calc R U . . .
C28 C 0.7847(3) 0.3861(7) 0.59448(19) 0.0379(15) Uani 1 1 d . . . . .
C29 C 0.8374(3) 0.2381(6) 0.73390(18) 0.0341(14) Uani 1 1 d . . . . .
C30 C 0.7977(3) 0.3330(6) 0.74791(19) 0.0357(15) Uani 1 1 d . . . . .
C31 C 0.7853(4) 0.3459(7) 0.7821(2) 0.0407(16) Uani 1 1 d . . . . .
H31 H 0.758537 0.413385 0.789580 0.049 Uiso 1 1 calc R U . . .
C32 C 0.8115(4) 0.2610(7) 0.8057(2) 0.0428(17) Uani 1 1 d . . . . .
H32 H 0.802465 0.268435 0.829470 0.051 Uiso 1 1 calc R U . . .
C33 C 0.8515(4) 0.1639(7) 0.7940(2) 0.0418(17) Uani 1 1 d . . . . .
H33 H 0.870356 0.104140 0.809625 0.050 Uiso 1 1 calc R U . . .
C34 C 0.8630(3) 0.1568(6) 0.75951(19) 0.0362(15) Uani 1 1 d . . . . .
C35 C 0.9798(4) -0.0778(6) 0.6472(2) 0.0416(17) Uani 1 1 d . . . . .
H35 H 1.028312 -0.091932 0.644987 0.050 Uiso 1 1 calc R U . . .
C36 C 0.9451(4) -0.0740(7) 0.6784(2) 0.0471(18) Uani 1 1 d . . . . .
H36 H 0.965616 -0.087220 0.700966 0.057 Uiso 1 1 calc R U . . .
C37 C 0.8743(4) -0.0468(6) 0.6700(2) 0.0396(16) Uani 1 1 d . . . . .
H37 H 0.838840 -0.036916 0.686048 0.047 Uiso 1 1 calc R U . . .
C38 C 0.8648(4) -0.0368(7) 0.6343(2) 0.0454(18) Uani 1 1 d . . . . .
H38 H 0.821850 -0.019420 0.621949 0.054 Uiso 1 1 calc R U . . .
C39 C 0.9295(5) -0.0567(8) 0.6196(2) 0.053(2) Uani 1 1 d . . . . .
H39 H 0.938061 -0.056267 0.595619 0.064 Uiso 1 1 calc R U . . .
Nd2 Nd 0.44007(2) 0.55801(3) 0.64859(2) 0.03353(14) Uani 1 1 d . . . . .
F9 F 0.6533(2) 0.4504(4) 0.66456(11) 0.0417(9) Uani 1 1 d . . . . .
F10 F 0.6012(2) 0.7565(4) 0.58154(11) 0.0439(10) Uani 1 1 d . . . . .
F11 F 0.5183(2) 0.3226(4) 0.54340(13) 0.0507(11) Uani 1 1 d . . . . .
F12 F 0.3350(2) 0.6004(4) 0.56012(11) 0.0457(10) Uani 1 1 d . . . . .
F13 F 0.3370(2) 0.2703(4) 0.59459(13) 0.0498(11) Uani 1 1 d . . . . .
F14 F 0.1929(2) 0.5953(5) 0.62698(12) 0.0518(11) Uani 1 1 d . . . . .
F15 F 0.2787(2) 0.2991(4) 0.72152(11) 0.0422(9) Uani 1 1 d . . . . .
F16 F 0.3957(3) 0.6742(4) 0.74190(13) 0.0547(12) Uani 1 1 d . . . . .
O3 O 0.4690(2) 0.3294(4) 0.65574(14) 0.0389(11) Uani 1 1 d . . . . .
O4 O 0.5229(3) 0.5531(4) 0.70206(14) 0.0400(11) Uani 1 1 d . . . . .
N5 N 0.4595(3) 0.5025(5) 0.58554(16) 0.0387(13) Uani 1 1 d . . . . .
N6 N 0.5553(3) 0.5498(5) 0.61904(15) 0.0340(12) Uani 1 1 d . . . . .
N7 N 0.3515(3) 0.4989(5) 0.69422(16) 0.0372(13) Uani 1 1 d . . . . .
N8 N 0.3194(3) 0.4645(6) 0.63802(16) 0.0399(14) Uani 1 1 d . . . . .
C40 C 0.4237(4) 0.2399(6) 0.6708(2) 0.0416(16) Uani 1 1 d . . . . .
H40A H 0.373966 0.262540 0.666511 0.050 Uiso 0.719(10) 1 calc R U P A 1
H40B H 0.433761 0.233836 0.696098 0.050 Uiso 0.719(10) 1 calc R U P A 1
H40C H 0.380807 0.226525 0.655996 0.050 Uiso 0.281(10) 1 calc R U P A 2
H40D H 0.410391 0.265919 0.694104 0.050 Uiso 0.281(10) 1 calc R U P A 2
C41 C 0.4400(3) 0.1183(7) 0.65297(16) 0.0133(13) Uani 0.719(10) 1 d . U P A 1
H41A H 0.440783 0.050113 0.669832 0.016 Uiso 0.719(10) 1 calc R U P A 1
H41B H 0.404084 0.100488 0.634377 0.016 Uiso 0.719(10) 1 calc R U P A 1
C42 C 0.5042(4) 0.1320(8) 0.6395(3) 0.053(2) Uani 1 1 d . . . . .
H42A H 0.504202 0.093016 0.616409 0.064 Uiso 0.719(10) 1 calc R U P A 1
H42B H 0.540262 0.091229 0.654679 0.064 Uiso 0.719(10) 1 calc R U P A 1
H42C H 0.472184 0.104941 0.620124 0.064 Uiso 0.281(10) 1 calc R U P A 2
H42D H 0.547325 0.081844 0.639646 0.064 Uiso 0.281(10) 1 calc R U P A 2
C43 C 0.5208(4) 0.2652(7) 0.6365(2) 0.050(2) Uani 1 1 d . . . . .
H43A H 0.568490 0.282421 0.646376 0.060 Uiso 1 1 calc R U . . .
H43B H 0.518105 0.291052 0.611969 0.060 Uiso 1 1 calc R U . . .
C44 C 0.5698(4) 0.6491(7) 0.7159(2) 0.0454(18) Uani 1 1 d . . . . .
H44A H 0.543772 0.708694 0.729594 0.055 Uiso 1 1 calc R U . . .
H44B H 0.591498 0.693467 0.696817 0.055 Uiso 1 1 calc R U . . .
C45 C 0.6252(4) 0.5847(7) 0.7385(2) 0.0470(18) Uani 1 1 d . . . . .
H45A H 0.628492 0.623057 0.761650 0.056 Uiso 0.5 1 calc R U P B 1
H45B H 0.671268 0.592128 0.728119 0.056 Uiso 0.5 1 calc R U P B 1
H45C H 0.646086 0.638534 0.756772 0.056 Uiso 0.5 1 calc R U P C 2
H45D H 0.662382 0.547615 0.724974 0.056 Uiso 0.5 1 calc R U P C 2
C46 C 0.6053(8) 0.4484(14) 0.7417(4) 0.037(3) Uani 0.5 1 d . . P D 1
H46A H 0.607192 0.421133 0.766082 0.045 Uiso 0.5 1 calc R U P D 1
H46B H 0.635858 0.395156 0.728212 0.045 Uiso 0.5 1 calc R U P D 1
C47 C 0.5284(4) 0.4504(7) 0.7258(3) 0.054(2) Uani 1 1 d . . . . .
H47A H 0.517758 0.372799 0.713347 0.065 Uiso 0.5 1 calc R U P D 1
H47B H 0.494945 0.460113 0.744258 0.065 Uiso 0.5 1 calc R U P D 1
H47C H 0.482061 0.430174 0.734491 0.065 Uiso 0.5 1 calc R U P D 2
H47D H 0.546743 0.377250 0.714083 0.065 Uiso 0.5 1 calc R U P D 2
C48 C 0.5274(3) 0.5302(6) 0.58778(19) 0.0337(14) Uani 1 1 d . . . . .
H48 H 0.554255 0.535631 0.567854 0.040 Uiso 1 1 calc R U . . .
C49 C 0.6230(3) 0.5990(6) 0.62240(18) 0.0341(14) Uani 1 1 d . . . . .
C50 C 0.6711(3) 0.5513(6) 0.64673(19) 0.0347(15) Uani 1 1 d . . . . .
C51 C 0.7377(4) 0.6000(8) 0.6539(2) 0.0447(17) Uani 1 1 d . . . . .
H51 H 0.768373 0.564378 0.671083 0.054 Uiso 1 1 calc R U . . .
C52 C 0.7580(4) 0.7012(7) 0.6354(2) 0.0454(18) Uani 1 1 d . . . . .
H52 H 0.803454 0.734833 0.639490 0.055 Uiso 1 1 calc R U . . .
C53 C 0.7119(4) 0.7541(7) 0.6106(2) 0.0435(17) Uani 1 1 d . . . . .
H53 H 0.725206 0.823971 0.597842 0.052 Uiso 1 1 calc R U . . .
C54 C 0.6466(4) 0.7025(7) 0.60503(19) 0.0382(15) Uani 1 1 d . . . . .
C55 C 0.4292(3) 0.4661(6) 0.55383(19) 0.0364(15) Uani 1 1 d . . . . .
C56 C 0.4566(3) 0.3764(7) 0.5326(2) 0.0394(16) Uani 1 1 d . . . . .
C57 C 0.4236(4) 0.3318(7) 0.5026(2) 0.0443(17) Uani 1 1 d . . . . .
H57 H 0.444813 0.270043 0.489330 0.053 Uiso 1 1 calc R U . . .
C58 C 0.3587(4) 0.3800(7) 0.4923(2) 0.0450(17) Uani 1 1 d . . . . .
H58 H 0.334887 0.351048 0.471834 0.054 Uiso 1 1 calc R U . . .
C59 C 0.3281(4) 0.4710(7) 0.5122(2) 0.0419(16) Uani 1 1 d . . . . .
H59 H 0.283618 0.504178 0.505497 0.050 Uiso 1 1 calc R U . . .
C60 C 0.3643(4) 0.5112(7) 0.5416(2) 0.0395(16) Uani 1 1 d . . . . .
C61 C 0.3028(3) 0.4693(6) 0.6702(2) 0.0363(15) Uani 1 1 d . . . . .
H61 H 0.256404 0.451723 0.676381 0.044 Uiso 1 1 calc R U . . .
C62 C 0.2669(4) 0.4343(7) 0.6125(2) 0.0392(16) Uani 1 1 d . . . . .
C63 C 0.2763(4) 0.3350(7) 0.5903(2) 0.0433(17) Uani 1 1 d . . . . .
C64 C 0.2271(5) 0.3005(8) 0.5648(2) 0.051(2) Uani 1 1 d . . . . .
H64 H 0.234965 0.231329 0.550618 0.061 Uiso 1 1 calc R U . . .
C65 C 0.1662(5) 0.3686(8) 0.5603(2) 0.053(2) Uani 1 1 d . . . . .
H65 H 0.132220 0.346769 0.542669 0.063 Uiso 1 1 calc R U . . .
C66 C 0.1550(4) 0.4671(8) 0.5812(2) 0.0480(19) Uani 1 1 d . . . . .
H66 H 0.113376 0.514186 0.578173 0.058 Uiso 1 1 calc R U . . .
C67 C 0.2051(4) 0.4972(8) 0.6067(2) 0.0428(17) Uani 1 1 d . . . . .
C68 C 0.3362(3) 0.4910(7) 0.72882(19) 0.0371(15) Uani 1 1 d . . . . .
C69 C 0.3011(3) 0.3915(6) 0.7435(2) 0.0370(15) Uani 1 1 d . . . . .
C70 C 0.2889(4) 0.3788(7) 0.7779(2) 0.0423(16) Uani 1 1 d . . . . .
H70 H 0.264572 0.309278 0.785924 0.051 Uiso 1 1 calc R U . . .
C71 C 0.3126(4) 0.4691(8) 0.8006(2) 0.0483(18) Uani 1 1 d . . . . .
H71 H 0.304410 0.462746 0.824556 0.058 Uiso 1 1 calc R U . . .
C72 C 0.3488(4) 0.5700(8) 0.7881(2) 0.0497(19) Uani 1 1 d . . . . .
H72 H 0.365580 0.632947 0.803313 0.060 Uiso 1 1 calc R U . . .
C73 C 0.3594(4) 0.5760(7) 0.7536(2) 0.0421(17) Uani 1 1 d . . . . .
C74 C 0.3721(4) 0.7713(6) 0.6631(2) 0.0460(19) Uani 1 1 d . . . . .
H74 H 0.336795 0.762237 0.679322 0.055 Uiso 1 1 calc R U . . .
C75 C 0.3631(4) 0.7585(7) 0.6275(2) 0.0490(19) Uani 1 1 d . . . . .
H75 H 0.320127 0.740830 0.615148 0.059 Uiso 1 1 calc R U . . .
C76 C 0.4280(5) 0.7758(8) 0.6125(2) 0.057(2) Uani 1 1 d . . . . .
H76 H 0.436825 0.772302 0.588634 0.068 Uiso 1 1 calc R U . . .
C77 C 0.4778(4) 0.7997(6) 0.6403(2) 0.0470(19) Uani 1 1 d . . . . .
H77 H 0.526461 0.813005 0.638288 0.056 Uiso 1 1 calc R U . . .
C78 C 0.4425(4) 0.8001(7) 0.6708(2) 0.0463(18) Uani 1 1 d . . . . .
H78 H 0.462771 0.817038 0.693205 0.056 Uiso 1 1 calc R U . . .
O5 O 0.5425(5) 0.1264(9) 0.4719(3) 0.100(3) Uani 1 1 d . U . . .
C79 C 0.6119(8) 0.1214(15) 0.4873(4) 0.110(4) Uani 1 1 d . U . . .
H79A H 0.609569 0.129373 0.512690 0.133 Uiso 1 1 calc R U . . .
H79B H 0.639075 0.191772 0.478979 0.133 Uiso 1 1 calc R U . . .
C80 C 0.6499(10) 0.0025(17) 0.4791(5) 0.140(5) Uani 1 1 d . U . . .
H80A H 0.650427 -0.056714 0.498453 0.168 Uiso 1 1 calc R U . . .
H80B H 0.698149 0.017039 0.471907 0.168 Uiso 1 1 calc R U . . .
C81 C 0.6002(7) -0.0363(13) 0.4488(4) 0.095(3) Uani 1 1 d . U . . .
H81A H 0.617910 -0.006007 0.426785 0.114 Uiso 1 1 calc R U . . .
H81B H 0.597428 -0.126886 0.447637 0.114 Uiso 1 1 calc R U . . .
C82 C 0.5310(7) 0.0148(12) 0.4539(4) 0.091(3) Uani 1 1 d . U . . .
H82A H 0.505659 0.029536 0.431392 0.109 Uiso 1 1 calc R U . . .
H82B H 0.503065 -0.042032 0.467629 0.109 Uiso 1 1 calc R U . . .
O6 O 0.1010(8) 0.1726(13) 0.4988(3) 0.152(4) Uani 1 1 d . U . . .
C83 C 0.1580(8) 0.2125(16) 0.4744(4) 0.108(4) Uani 1 1 d . U . . .
H83A H 0.194386 0.263409 0.486473 0.130 Uiso 1 1 calc R U . . .
H83B H 0.180124 0.141383 0.463440 0.130 Uiso 1 1 calc R U . . .
C84 C 0.1142(6) 0.2849(11) 0.4492(3) 0.075(3) Uani 1 1 d . U . . .
H84A H 0.123718 0.373663 0.451775 0.091 Uiso 1 1 calc R U . . .
H84B H 0.122718 0.259950 0.425183 0.091 Uiso 1 1 calc R U . . .
C85 C 0.0416(7) 0.2556(12) 0.4580(4) 0.091(3) Uani 1 1 d . U . . .
H85A H 0.019600 0.328471 0.468192 0.110 Uiso 1 1 calc R U . . .
H85B H 0.013577 0.232055 0.436888 0.110 Uiso 1 1 calc R U . . .
C86 C 0.0431(10) 0.1598(18) 0.4815(5) 0.127(5) Uani 1 1 d . U . . .
H86A H 0.003207 0.165246 0.496759 0.153 Uiso 1 1 calc R U . . .
H86B H 0.041200 0.079867 0.469408 0.153 Uiso 1 1 calc R U . . .
C46A C 0.5744(11) 0.4869(18) 0.7529(4) 0.054(4) Uani 0.5 1 d . . P D 2
H46C H 0.601263 0.415510 0.762095 0.065 Uiso 0.5 1 calc R U P D 2
H46D H 0.548053 0.522570 0.771809 0.065 Uiso 0.5 1 calc R U P D 2
C41A C 0.4701(9) 0.1220(16) 0.6729(4) 0.0133(13) Uani 0.281(10) 1 d . U P A 2
H41C H 0.504651 0.124630 0.692754 0.016 Uiso 0.281(10) 1 calc R U P A 2
H41D H 0.441568 0.046682 0.674124 0.016 Uiso 0.281(10) 1 calc R U P A 2

loop_
_atom_site_aniso_label
_atom_site_aniso_U_11
_atom_site_aniso_U_22
_atom_site_aniso_U_33
_atom_site_aniso_U_23
_atom_site_aniso_U_13
_atom_site_aniso_U_12
Nd1 0.0203(2) 0.0252(2) 0.0470(2) -0.00107(13) 0.00600(14) -0.00152(12)
F1 0.0279(19) 0.037(2) 0.062(3) -0.0028(19) 0.0060(17) -0.0004(17)
F2 0.043(2) 0.043(3) 0.077(3) -0.017(2) 0.008(2) 0.002(2)
F3 0.044(3) 0.045(3) 0.071(3) 0.009(2) 0.003(2) -0.011(2)
F4 0.039(2) 0.053(3) 0.066(3) 0.002(2) 0.003(2) -0.013(2)
F5 0.032(2) 0.045(3) 0.067(3) 0.012(2) -0.0002(19) -0.0114(19)
F6 0.029(2) 0.037(2) 0.060(3) 0.0020(18) 0.0024(17) -0.0090(17)
F7 0.040(2) 0.033(2) 0.055(2) 0.0037(18) 0.0045(18) 0.0097(18)
F8 0.036(2) 0.039(2) 0.059(3) 0.0039(19) 0.0065(19) 0.0090(18)
O1 0.024(2) 0.028(2) 0.054(3) -0.001(2) 0.0047(19) -0.0007(19)
O2 0.027(2) 0.031(3) 0.053(3) 0.000(2) 0.003(2) 0.0013(19)
N1 0.029(3) 0.028(3) 0.054(4) -0.001(2) 0.006(2) 0.002(2)
N2 0.026(3) 0.032(3) 0.051(3) -0.002(2) 0.009(2) -0.002(2)
N3 0.021(2) 0.027(3) 0.049(3) -0.001(2) 0.005(2) 0.001(2)
N4 0.024(3) 0.036(3) 0.050(3) 0.005(2) 0.004(2) -0.004(2)
C1 0.027(3) 0.031(4) 0.053(4) -0.003(3) 0.005(3) 0.005(3)
C2 0.039(4) 0.027(4) 0.092(6) -0.010(4) -0.004(4) -0.007(3)
C3 0.043(4) 0.035(4) 0.062(5) 0.007(3) 0.009(3) -0.006(3)
C4 0.037(4) 0.029(4) 0.065(5) -0.006(3) 0.018(3) -0.011(3)
C5 0.023(3) 0.033(4) 0.064(5) 0.000(3) 0.001(3) 0.000(3)
C6 0.024(3) 0.035(4) 0.063(5) 0.005(3) 0.000(3) -0.002(3)
C7 0.025(3) 0.038(4) 0.067(5) -0.008(3) 0.003(3) 0.001(3)
C8 0.030(4) 0.041(4) 0.060(5) -0.009(3) 0.001(3) 0.004(3)
C9 0.033(3) 0.026(3) 0.050(4) -0.001(3) 0.010(3) -0.002(3)
C10 0.025(3) 0.030(3) 0.056(4) 0.009(3) 0.011(3) -0.001(3)
C11 0.027(3) 0.031(4) 0.056(4) 0.007(3) 0.009(3) 0.006(3)
C12 0.027(3) 0.037(4) 0.067(5) 0.012(3) 0.006(3) -0.002(3)
C13 0.026(4) 0.042(4) 0.090(6) 0.020(4) 0.011(4) 0.007(3)
C14 0.041(4) 0.035(4) 0.081(6) 0.000(4) 0.016(4) 0.007(3)
C15 0.036(4) 0.038(4) 0.064(5) -0.002(3) 0.011(3) -0.002(3)
C16 0.031(3) 0.041(4) 0.044(4) -0.005(3) 0.006(3) 0.000(3)
C17 0.031(4) 0.041(4) 0.063(5) -0.004(3) 0.004(3) -0.001(3)
C18 0.055(5) 0.050(5) 0.047(4) 0.003(4) 0.007(4) 0.000(4)
C19 0.048(5) 0.057(5) 0.053(5) -0.004(4) 0.004(4) 0.010(4)
C20 0.032(4) 0.064(5) 0.061(5) -0.008(4) 0.003(3) 0.000(4)
C21 0.038(4) 0.039(4) 0.050(4) -0.002(3) 0.005(3) 0.000(3)
C22 0.023(3) 0.029(3) 0.051(4) 0.000(3) 0.004(3) 0.000(3)
C23 0.024(3) 0.038(4) 0.048(4) -0.005(3) 0.005(3) 0.000(3)
C24 0.028(3) 0.042(4) 0.049(4) 0.003(3) 0.006(3) -0.002(3)
C25 0.021(3) 0.048(4) 0.056(4) -0.001(3) 0.003(3) -0.003(3)
C26 0.026(3) 0.053(5) 0.047(4) 0.003(3) 0.005(3) 0.003(3)
C27 0.029(3) 0.038(4) 0.051(4) 0.003(3) 0.004(3) 0.005(3)
C28 0.024(3) 0.042(4) 0.048(4) -0.006(3) 0.010(3) 0.003(3)
C29 0.023(3) 0.032(3) 0.048(4) 0.002(3) 0.004(3) -0.005(3)
C30 0.023(3) 0.031(4) 0.053(4) 0.003(3) 0.002(3) -0.002(3)
C31 0.027(3) 0.037(4) 0.059(5) -0.001(3) 0.006(3) 0.003(3)
C32 0.030(3) 0.049(4) 0.049(4) 0.001(3) 0.003(3) -0.004(3)
C33 0.024(3) 0.040(4) 0.061(5) 0.008(3) 0.001(3) 0.000(3)
C34 0.024(3) 0.035(4) 0.050(4) 0.001(3) 0.007(3) 0.000(3)
C35 0.035(4) 0.022(3) 0.069(5) -0.002(3) 0.013(3) -0.001(3)
C36 0.043(4) 0.031(4) 0.068(5) 0.002(3) 0.008(4) -0.009(3)
C37 0.034(4) 0.026(3) 0.060(5) -0.001(3) 0.011(3) -0.010(3)
C38 0.038(4) 0.029(4) 0.069(5) -0.003(3) 0.001(3) -0.013(3)
C39 0.053(5) 0.041(4) 0.067(5) -0.010(4) 0.009(4) -0.014(4)
Nd2 0.0215(2) 0.0254(2) 0.0544(3) 0.00104(14) 0.00945(15) 0.00115(13)
F9 0.030(2) 0.036(2) 0.059(3) 0.0041(18) 0.0037(18) 0.0006(17)
F10 0.033(2) 0.039(2) 0.059(3) 0.0058(19) 0.0032(18) -0.0033(18)
F11 0.029(2) 0.044(2) 0.078(3) -0.012(2) -0.005(2) 0.0066(19)
F12 0.033(2) 0.049(3) 0.056(3) 0.003(2) 0.0058(18) 0.0119(19)
F13 0.043(2) 0.037(2) 0.070(3) -0.005(2) 0.011(2) 0.0011(19)
F14 0.040(2) 0.055(3) 0.060(3) -0.007(2) 0.002(2) 0.008(2)
F15 0.032(2) 0.035(2) 0.059(3) -0.0030(18) 0.0045(17) -0.0062(17)
F16 0.048(3) 0.047(3) 0.070(3) -0.009(2) 0.014(2) -0.018(2)
O3 0.021(2) 0.027(2) 0.069(3) 0.003(2) 0.009(2) 0.0025(19)
O4 0.032(3) 0.030(3) 0.058(3) 0.001(2) 0.006(2) -0.005(2)
N5 0.026(3) 0.030(3) 0.060(4) 0.005(3) 0.006(2) -0.001(2)
N6 0.023(3) 0.031(3) 0.049(3) 0.000(2) 0.006(2) 0.001(2)
N7 0.020(3) 0.033(3) 0.060(4) 0.000(3) 0.007(2) -0.001(2)
N8 0.026(3) 0.041(3) 0.053(4) -0.001(3) 0.008(2) -0.001(3)
C40 0.030(3) 0.027(3) 0.070(5) 0.005(3) 0.015(3) 0.004(3)
C41 0.0138(14) 0.0133(14) 0.0129(14) 0.0003(7) 0.0020(7) -0.0003(7)
C42 0.043(4) 0.038(4) 0.081(5) -0.005(4) 0.026(4) 0.000(3)
C43 0.042(4) 0.028(4) 0.082(6) 0.001(4) 0.021(4) 0.004(3)
C44 0.041(4) 0.029(4) 0.066(5) -0.005(3) 0.007(3) -0.006(3)
C45 0.044(4) 0.043(4) 0.054(5) -0.001(3) 0.000(3) -0.005(4)
C46 0.031(8) 0.030(8) 0.051(9) 0.007(6) 0.011(6) -0.003(6)
C47 0.035(4) 0.036(4) 0.093(7) 0.021(4) 0.004(4) -0.001(3)
C48 0.023(3) 0.026(3) 0.053(4) 0.003(3) 0.008(3) -0.001(3)
C49 0.022(3) 0.033(4) 0.048(4) -0.006(3) 0.007(3) 0.003(3)
C50 0.023(3) 0.028(3) 0.054(4) -0.002(3) 0.010(3) -0.001(3)
C51 0.027(3) 0.047(4) 0.060(5) -0.008(4) 0.000(3) 0.005(3)
C52 0.029(3) 0.045(4) 0.063(5) -0.009(4) 0.007(3) -0.008(3)
C53 0.032(4) 0.042(4) 0.057(5) -0.003(3) 0.011(3) -0.007(3)
C54 0.028(3) 0.037(4) 0.050(4) 0.001(3) 0.007(3) -0.001(3)
C55 0.025(3) 0.031(3) 0.053(4) 0.003(3) 0.003(3) -0.006(3)
C56 0.019(3) 0.035(4) 0.065(5) 0.005(3) 0.003(3) -0.003(3)
C57 0.043(4) 0.036(4) 0.054(4) -0.006(3) 0.008(3) -0.006(3)
C58 0.038(4) 0.046(4) 0.051(4) 0.005(3) 0.005(3) -0.001(3)
C59 0.027(3) 0.046(4) 0.053(4) 0.006(3) 0.003(3) -0.003(3)
C60 0.029(3) 0.038(4) 0.053(4) 0.007(3) 0.012(3) 0.003(3)
C61 0.021(3) 0.025(3) 0.064(5) 0.003(3) 0.008(3) -0.002(3)
C62 0.030(3) 0.035(4) 0.052(4) 0.003(3) 0.009(3) -0.008(3)
C63 0.035(4) 0.037(4) 0.059(5) 0.004(3) 0.016(3) -0.005(3)
C64 0.063(5) 0.041(4) 0.050(5) 0.000(3) 0.009(4) -0.015(4)
C65 0.052(5) 0.062(5) 0.045(4) 0.014(4) 0.000(3) -0.015(4)
C66 0.032(4) 0.057(5) 0.055(5) 0.006(4) 0.007(3) -0.006(4)
C67 0.034(4) 0.048(4) 0.047(4) 0.003(3) 0.006(3) -0.001(3)
C68 0.021(3) 0.037(4) 0.054(4) 0.000(3) 0.007(3) 0.001(3)
C69 0.023(3) 0.029(3) 0.059(4) 0.001(3) 0.005(3) 0.000(3)
C70 0.028(3) 0.044(4) 0.055(4) 0.003(3) 0.006(3) 0.002(3)
C71 0.039(4) 0.055(5) 0.052(4) -0.002(4) 0.008(3) 0.004(4)
C72 0.032(4) 0.049(5) 0.069(5) -0.011(4) 0.007(3) 0.000(3)
C73 0.025(3) 0.040(4) 0.062(5) -0.007(3) 0.010(3) -0.008(3)
C74 0.035(4) 0.022(3) 0.082(6) 0.000(3) 0.015(4) 0.011(3)
C75 0.038(4) 0.031(4) 0.078(6) 0.005(4) 0.001(4) 0.012(3)
C76 0.066(6) 0.043(5) 0.061(5) 0.013(4) 0.010(4) 0.014(4)
C77 0.040(4) 0.022(3) 0.081(6) 0.002(3) 0.015(4) 0.004(3)
C78 0.046(4) 0.022(3) 0.071(5) 0.010(3) 0.009(4) 0.005(3)
O5 0.091(5) 0.091(5) 0.118(6) -0.016(4) 0.011(4) -0.006(4)
C79 0.097(6) 0.110(7) 0.123(8) -0.013(6) -0.009(6) -0.001(6)
C80 0.149(8) 0.107(8) 0.163(9) -0.025(7) -0.009(7) 0.003(7)
C81 0.100(6) 0.079(6) 0.107(7) 0.013(5) 0.023(5) 0.005(5)
C82 0.104(6) 0.079(6) 0.092(7) -0.003(5) 0.023(5) 0.001(5)
O6 0.182(7) 0.168(8) 0.105(6) 0.025(6) -0.003(5) -0.071(7)
C83 0.103(6) 0.116(8) 0.106(7) 0.007(6) -0.006(5) -0.019(6)
C84 0.076(5) 0.064(5) 0.087(6) -0.012(4) 0.018(4) -0.013(5)
C85 0.087(5) 0.072(6) 0.119(7) -0.002(5) 0.045(5) 0.002(5)
C86 0.125(7) 0.128(9) 0.131(8) 0.026(7) 0.029(6) -0.011(7)
C46A 0.066(12) 0.054(11) 0.042(9) 0.000(8) 0.007(8) -0.011(10)
C41A 0.0138(14) 0.0133(14) 0.0129(14) 0.0003(7) 0.0020(7) -0.0003(7)

loop_
_atom_type_symbol
_atom_type_description
_atom_type_scat_dispersion_real
_atom_type_scat_dispersion_imag
_atom_type_scat_source
C C 0.0033 0.0016 'International Tables Vol C Tables 4.2.6.8 and 6.1.1.4'
H H 0.0000 0.0000 'International Tables Vol C Tables 4.2.6.8 and 6.1.1.4'
F F 0.0171 0.0103 'International Tables Vol C Tables 4.2.6.8 and 6.1.1.4'
N N 0.0061 0.0033 'International Tables Vol C Tables 4.2.6.8 and 6.1.1.4'
Nd Nd -0.1943 3.0179 'International Tables Vol C Tables 4.2.6.8 and 6.1.1.4'
O O 0.0106 0.0060 'International Tables Vol C Tables 4.2.6.8 and 6.1.1.4'

loop_
_geom_angle_atom_site_label_1
_geom_angle_atom_site_label_2
_geom_angle_atom_site_label_3
_geom_angle
_geom_angle_site_symmetry_1
_geom_angle_site_symmetry_3
_geom_angle_publ_flag
O1 Nd1 O2 76.41(15) . . ?
O1 Nd1 N1 82.95(17) . . ?
O1 Nd1 N3 78.84(16) . . ?
O1 Nd1 C35 153.44(19) . . ?
O1 Nd1 C36 150.9(2) . . ?
O1 Nd1 C37 152.74(19) . . ?
O1 Nd1 C38 156.5(2) . . ?
O1 Nd1 C39 157.2(2) . . ?
O2 Nd1 N1 133.62(17) . . ?
O2 Nd1 N3 82.76(16) . . ?
O2 Nd1 C35 86.1(2) . . ?
O2 Nd1 C36 75.5(2) . . ?
O2 Nd1 C37 97.9(2) . . ?
O2 Nd1 C38 124.0(2) . . ?
O2 Nd1 C39 116.0(2) . . ?
N1 Nd1 N3 133.21(17) . . ?
N1 Nd1 C35 95.4(2) . . ?
N1 Nd1 C36 122.7(2) . . ?
N1 Nd1 C37 117.6(2) . . ?
N1 Nd1 C38 88.4(2) . . ?
N1 Nd1 C39 74.7(2) . . ?
N2 Nd1 O1 82.02(17) . . ?
N2 Nd1 O2 83.57(18) . . ?
N2 Nd1 N1 52.42(19) . . ?
N2 Nd1 N3 158.62(18) . . ?
N2 Nd1 C35 76.2(2) . . ?
N2 Nd1 C36 102.2(2) . . ?
N2 Nd1 C37 124.3(2) . . ?
N2 Nd1 C38 109.6(2) . . ?
N2 Nd1 C39 80.6(2) . . ?
N3 Nd1 C35 119.0(2) . . ?
N3 Nd1 C36 90.2(2) . . ?
N3 Nd1 C37 74.0(2) . . ?
N3 Nd1 C38 91.7(2) . . ?
N3 Nd1 C39 120.3(2) . . ?
N4 Nd1 O1 78.36(17) . . ?
N4 Nd1 O2 131.72(18) . . ?
N4 Nd1 N1 82.11(18) . . ?
N4 Nd1 N2 132.27(19) . . ?
N4 Nd1 N3 52.20(18) . . ?
N4 Nd1 C35 127.8(2) . . ?
N4 Nd1 C36 115.8(2) . . ?
N4 Nd1 C37 86.5(2) . . ?
N4 Nd1 C38 78.9(2) . . ?
N4 Nd1 C39 102.9(2) . . ?
C35 Nd1 C36 29.4(2) . . ?
C37 Nd1 C35 48.6(2) . . ?
C37 Nd1 C36 29.5(2) . . ?
C37 Nd1 C39 48.7(2) . . ?
C38 Nd1 C35 48.9(2) . . ?
C38 Nd1 C36 48.7(2) . . ?
C38 Nd1 C37 29.3(2) . . ?
C38 Nd1 C39 29.7(2) . . ?
C39 Nd1 C35 29.9(3) . . ?
C39 Nd1 C36 48.9(3) . . ?
C1 O1 Nd1 126.3(4) . . ?
C1 O1 C4 107.7(5) . . ?
C4 O1 Nd1 123.2(4) . . ?
C5 O2 Nd1 128.5(4) . . ?
C8 O2 Nd1 125.0(4) . . ?
C8 O2 C5 106.3(5) . . ?
C9 N1 Nd1 93.8(4) . . ?
C9 N1 C16 118.0(6) . . ?
C16 N1 Nd1 148.1(4) . . ?
C9 N2 Nd1 96.3(4) . . ?
C9 N2 C10 119.4(6) . . ?
C10 N2 Nd1 138.7(5) . . ?
C22 N3 Nd1 91.2(4) . . ?
C22 N3 C29 119.3(5) . . ?
C29 N3 Nd1 149.4(4) . . ?
C22 N4 Nd1 97.4(4) . . ?
C22 N4 C23 119.9(6) . . ?
C23 N4 Nd1 141.7(5) . . ?
O1 C1 H1A 110.3 . . ?
O1 C1 H1B 110.3 . . ?
O1 C1 C2 107.0(6) . . ?
H1A C1 H1B 108.6 . . ?
C2 C1 H1A 110.3 . . ?
C2 C1 H1B 110.3 . . ?
C1 C2 H2A 111.7 . . ?
C1 C2 H2B 111.7 . . ?
C1 C2 C3 100.4(6) . . ?
H2A C2 H2B 109.5 . . ?
C3 C2 H2A 111.7 . . ?
C3 C2 H2B 111.7 . . ?
C2 C3 H3A 111.1 . . ?
C2 C3 H3B 111.1 . . ?
H3A C3 H3B 109.0 . . ?
C4 C3 C2 103.4(6) . . ?
C4 C3 H3A 111.1 . . ?
C4 C3 H3B 111.1 . . ?
O1 C4 C3 105.5(6) . . ?
O1 C4 H4A 110.6 . . ?
O1 C4 H4B 110.6 . . ?
C3 C4 H4A 110.6 . . ?
C3 C4 H4B 110.6 . . ?
H4A C4 H4B 108.8 . . ?
O2 C5 H5A 110.5 . . ?
O2 C5 H5B 110.5 . . ?
O2 C5 C6 106.1(6) . . ?
H5A C5 H5B 108.7 . . ?
C6 C5 H5A 110.5 . . ?
C6 C5 H5B 110.5 . . ?
C5 C6 H6A 110.8 . . ?
C5 C6 H6B 110.8 . . ?
H6A C6 H6B 108.9 . . ?
C7 C6 C5 104.8(6) . . ?
C7 C6 H6A 110.8 . . ?
C7 C6 H6B 110.8 . . ?
C6 C7 H7A 110.9 . . ?
C6 C7 H7B 110.9 . . ?
H7A C7 H7B 108.9 . . ?
C8 C7 C6 104.4(6) . . ?
C8 C7 H7A 110.9 . . ?
C8 C7 H7B 110.9 . . ?
O2 C8 C7 104.5(6) . . ?
O2 C8 H8A 110.8 . . ?
O2 C8 H8B 110.8 . . ?
C7 C8 H8A 110.8 . . ?
C7 C8 H8B 110.8 . . ?
H8A C8 H8B 108.9 . . ?
N1 C9 N2 116.6(6) . . ?
N1 C9 H9 121.7 . . ?
N2 C9 H9 121.7 . . ?
N2 C10 C15 123.7(7) . . ?
C11 C10 N2 121.1(7) . . ?
C11 C10 C15 115.1(6) . . ?
F1 C11 C10 118.5(6) . . ?
F1 C11 C12 117.7(7) . . ?
C10 C11 C12 123.8(7) . . ?
C11 C12 H12 120.7 . . ?
C13 C12 C11 118.6(8) . . ?
C13 C12 H12 120.7 . . ?
C12 C13 H13 120.0 . . ?
C14 C13 C12 120.0(7) . . ?
C14 C13 H13 120.0 . . ?
C13 C14 H14 120.0 . . ?
C13 C14 C15 119.9(8) . . ?
C15 C14 H14 120.0 . . ?
F2 C15 C10 118.3(7) . . ?
F2 C15 C14 119.1(7) . . ?
C14 C15 C10 122.6(8) . . ?
C17 C16 N1 123.5(7) . . ?
C21 C16 N1 122.3(7) . . ?
C21 C16 C17 114.2(7) . . ?
F3 C17 C16 118.7(7) . . ?
F3 C17 C18 117.8(7) . . ?
C18 C17 C16 123.5(7) . . ?
C17 C18 H18 120.4 . . ?
C19 C18 C17 119.2(8) . . ?
C19 C18 H18 120.4 . . ?
C18 C19 H19 119.9 . . ?
C18 C19 C20 120.2(8) . . ?
C20 C19 H19 119.9 . . ?
C19 C20 H20 120.9 . . ?
C21 C20 C19 118.3(8) . . ?
C21 C20 H20 120.9 . . ?
F4 C21 C16 116.8(7) . . ?
C20 C21 F4 118.7(7) . . ?
C20 C21 C16 124.5(8) . . ?
N3 C22 H22 120.9 . . ?
N4 C22 N3 118.2(6) . . ?
N4 C22 H22 120.9 . . ?
C24 C23 N4 123.9(7) . . ?
C28 C23 N4 121.9(6) . . ?
C28 C23 C24 114.2(7) . . ?
F5 C24 C23 118.1(6) . . ?
F5 C24 C25 117.7(6) . . ?
C25 C24 C23 124.2(7) . . ?
C24 C25 H25 121.0 . . ?
C24 C25 C26 118.0(7) . . ?
C26 C25 H25 121.0 . . ?
C25 C26 H26 119.9 . . ?
C27 C26 C25 120.3(7) . . ?
C27 C26 H26 119.9 . . ?
C26 C27 H27 120.9 . . ?
C28 C27 C26 118.3(7) . . ?
C28 C27 H27 120.9 . . ?
F6 C28 C23 116.3(6) . . ?
C27 C28 F6 118.7(7) . . ?
C27 C28 C23 125.0(7) . . ?
N3 C29 C30 125.6(6) . . ?
N3 C29 C34 122.6(6) . . ?
C34 C29 C30 111.6(6) . . ?
F7 C30 C29 116.9(6) . . ?
C31 C30 F7 118.1(6) . . ?
C31 C30 C29 125.0(7) . . ?
C30 C31 H31 120.1 . . ?
C30 C31 C32 119.9(7) . . ?
C32 C31 H31 120.1 . . ?
C31 C32 H32 120.6 . . ?
C31 C32 C33 118.8(7) . . ?
C33 C32 H32 120.6 . . ?
C32 C33 H33 120.7 . . ?
C34 C33 C32 118.6(7) . . ?
C34 C33 H33 120.7 . . ?
F8 C34 C29 115.8(6) . . ?
C33 C34 F8 118.1(6) . . ?
C33 C34 C29 126.0(7) . . ?
Nd1 C35 H35 115.0 . . ?
C36 C35 Nd1 76.3(4) . . ?
C36 C35 H35 125.9 . . ?
C36 C35 C39 108.2(7) . . ?
C39 C35 Nd1 74.9(4) . . ?
C39 C35 H35 125.9 . . ?
Nd1 C36 H36 117.7 . . ?
C35 C36 Nd1 74.3(4) . . ?
C35 C36 H36 126.5 . . ?
C35 C36 C37 107.1(8) . . ?
C37 C36 Nd1 73.7(4) . . ?
C37 C36 H36 126.5 . . ?
Nd1 C37 H37 114.9 . . ?
C36 C37 Nd1 76.7(4) . . ?
C36 C37 H37 125.5 . . ?
C38 C37 Nd1 74.9(4) . . ?
C38 C37 C36 109.0(7) . . ?
C38 C37 H37 125.5 . . ?
Nd1 C38 H38 114.8 . . ?
C37 C38 Nd1 75.7(4) . . ?
C37 C38 H38 125.8 . . ?
C37 C38 C39 108.5(7) . . ?
C39 C38 Nd1 75.9(4) . . ?
C39 C38 H38 125.8 . . ?
Nd1 C39 H39 116.2 . . ?
C35 C39 Nd1 75.2(4) . . ?
C35 C39 H39 126.4 . . ?
C38 C39 Nd1 74.4(4) . . ?
C38 C39 C35 107.2(8) . . ?
C38 C39 H39 126.4 . . ?
O3 Nd2 N7 80.18(17) . . ?
O3 Nd2 C74 154.9(2) . . ?
O3 Nd2 C75 156.6(2) . . ?
O3 Nd2 C76 154.6(2) . . ?
O3 Nd2 C77 152.33(19) . . ?
O3 Nd2 C78 152.9(2) . . ?
O4 Nd2 O3 76.66(16) . . ?
O4 Nd2 N5 131.06(17) . . ?
O4 Nd2 N7 80.90(17) . . ?
O4 Nd2 C74 97.7(2) . . ?
O4 Nd2 C75 124.3(2) . . ?
O4 Nd2 C76 117.6(2) . . ?
O4 Nd2 C77 87.6(2) . . ?
O4 Nd2 C78 76.6(2) . . ?
N5 Nd2 O3 80.36(18) . . ?
N5 Nd2 N7 136.26(19) . . ?
N5 Nd2 C74 119.3(2) . . ?
N5 Nd2 C75 90.3(2) . . ?
N5 Nd2 C76 74.5(2) . . ?
N5 Nd2 C77 93.7(2) . . ?
N5 Nd2 C78 121.3(2) . . ?
N6 Nd2 O3 80.01(16) . . ?
N6 Nd2 O4 81.13(18) . . ?
N6 Nd2 N5 52.48(18) . . ?
N6 Nd2 N7 155.80(18) . . ?
N6 Nd2 N8 135.83(19) . . ?
N6 Nd2 C74 123.7(2) . . ?
N6 Nd2 C75 111.1(2) . . ?
N6 Nd2 C76 81.7(2) . . ?
N6 Nd2 C77 75.1(2) . . ?
N6 Nd2 C78 99.9(2) . . ?
N7 Nd2 C74 74.8(2) . . ?
N7 Nd2 C75 92.4(2) . . ?
N7 Nd2 C76 121.2(2) . . ?
N7 Nd2 C77 120.1(2) . . ?
N7 Nd2 C78 91.5(2) . . ?
N8 Nd2 O3 79.44(18) . . ?
N8 Nd2 O4 130.36(18) . . ?
N8 Nd2 N5 85.68(19) . . ?
N8 Nd2 N7 52.37(19) . . ?
N8 Nd2 C74 86.4(2) . . ?
N8 Nd2 C75 78.5(2) . . ?
N8 Nd2 C76 102.2(3) . . ?
N8 Nd2 C77 127.3(2) . . ?
N8 Nd2 C78 115.7(2) . . ?
C74 Nd2 C75 29.4(3) . . ?
C74 Nd2 C76 49.0(3) . . ?
C74 Nd2 C77 48.8(2) . . ?
C74 Nd2 C78 29.4(2) . . ?
C75 Nd2 C76 29.7(3) . . ?
C75 Nd2 C77 48.8(2) . . ?
C75 Nd2 C78 48.3(3) . . ?
C76 Nd2 C78 48.6(3) . . ?
C77 Nd2 C76 30.0(3) . . ?
C77 Nd2 C78 29.1(2) . . ?
C40 O3 Nd2 124.6(4) . . ?
C40 O3 C43 108.7(5) . . ?
C43 O3 Nd2 124.3(4) . . ?
C44 O4 Nd2 128.9(4) . . ?
C47 O4 Nd2 123.7(4) . . ?
C47 O4 C44 107.3(6) . . ?
C48 N5 Nd2 94.1(4) . . ?
C48 N5 C55 119.0(6) . . ?
C55 N5 Nd2 146.8(4) . . ?
C48 N6 Nd2 95.7(4) . . ?
C48 N6 C49 118.6(6) . . ?
C49 N6 Nd2 139.9(4) . . ?
C61 N7 Nd2 92.5(4) . . ?
C61 N7 C68 119.2(6) . . ?
C68 N7 Nd2 148.3(4) . . ?
C61 N8 Nd2 95.3(4) . . ?
C61 N8 C62 118.7(6) . . ?
C62 N8 Nd2 144.7(5) . . ?
O3 C40 H40A 110.7 . . ?
O3 C40 H40B 110.7 . . ?
O3 C40 H40C 111.2 . . ?
O3 C40 H40D 111.2 . . ?
O3 C40 C41 105.2(5) . . ?
O3 C40 C41A 103.0(8) . . ?
H40A C40 H40B 108.8 . . ?
H40C C40 H40D 109.1 . . ?
C41 C40 H40A 110.7 . . ?
C41 C40 H40B 110.7 . . ?
C41A C40 H40C 111.2 . . ?
C41A C40 H40D 111.2 . . ?
C40 C41 H41A 110.4 . . ?
C40 C41 H41B 110.4 . . ?
H41A C41 H41B 108.6 . . ?
C42 C41 C40 106.5(6) . . ?
C42 C41 H41A 110.4 . . ?
C42 C41 H41B 110.4 . . ?
C41 C42 H42A 109.8 . . ?
C41 C42 H42B 109.8 . . ?
C41 C42 C43 109.5(7) . . ?
H42A C42 H42B 108.2 . . ?
H42C C42 H42D 109.0 . . ?
C43 C42 H42A 109.8 . . ?
C43 C42 H42B 109.8 . . ?
C43 C42 H42C 110.9 . . ?
C43 C42 H42D 110.9 . . ?
C41A C42 H42C 110.9 . . ?
C41A C42 H42D 110.9 . . ?
C41A C42 C43 104.1(9) . . ?
O3 C43 C42 106.0(6) . . ?
O3 C43 H43A 110.5 . . ?
O3 C43 H43B 110.5 . . ?
C42 C43 H43A 110.5 . . ?
C42 C43 H43B 110.5 . . ?
H43A C43 H43B 108.7 . . ?
O4 C44 H44A 110.5 . . ?
O4 C44 H44B 110.5 . . ?
O4 C44 C45 106.1(6) . . ?
H44A C44 H44B 108.7 . . ?
C45 C44 H44A 110.5 . . ?
C45 C44 H44B 110.5 . . ?
C44 C45 H45A 109.9 . . ?
C44 C45 H45B 109.9 . . ?
C44 C45 H45C 112.7 . . ?
C44 C45 H45D 112.7 . . ?
C44 C45 C46 109.0(8) . . ?
C44 C45 C46A 95.4(10) . . ?
H45A C45 H45B 108.3 . . ?
H45C C45 H45D 110.2 . . ?
C46 C45 H45A 109.9 . . ?
C46 C45 H45B 109.9 . . ?
C46A C45 H45C 112.7 . . ?
C46A C45 H45D 112.7 . . ?
C45 C46 H46A 111.6 . . ?
C45 C46 H46B 111.6 . . ?
C45 C46 C47 100.7(10) . . ?
H46A C46 H46B 109.4 . . ?
C47 C46 H46A 111.6 . . ?
C47 C46 H46B 111.6 . . ?
O4 C47 C46 107.3(8) . . ?
O4 C47 H47A 110.2 . . ?
O4 C47 H47B 110.2 . . ?
O4 C47 H47C 110.5 . . ?
O4 C47 H47D 110.5 . . ?
C46 C47 H47A 110.2 . . ?
C46 C47 H47B 110.2 . . ?
H47A C47 H47B 108.5 . . ?
H47C C47 H47D 108.7 . . ?
C46A C47 O4 106.3(10) . . ?
C46A C47 H47C 110.5 . . ?
C46A C47 H47D 110.5 . . ?
N5 C48 H48 121.7 . . ?
N6 C48 N5 116.5(6) . . ?
N6 C48 H48 121.7 . . ?
C50 C49 N6 119.9(6) . . ?
C50 C49 C54 114.3(6) . . ?
C54 C49 N6 125.6(6) . . ?
F9 C50 C49 118.5(6) . . ?
F9 C50 C51 117.3(7) . . ?
C49 C50 C51 124.1(7) . . ?
C50 C51 H51 120.7 . . ?
C52 C51 C50 118.6(7) . . ?
C52 C51 H51 120.7 . . ?
C51 C52 H52 120.0 . . ?
C51 C52 C53 120.1(7) . . ?
C53 C52 H52 120.0 . . ?
C52 C53 H53 120.8 . . ?
C54 C53 C52 118.5(7) . . ?
C54 C53 H53 120.8 . . ?
F10 C54 C49 117.4(6) . . ?
F10 C54 C53 118.1(7) . . ?
C53 C54 C49 124.4(7) . . ?
N5 C55 C56 124.6(6) . . ?
N5 C55 C60 121.6(7) . . ?
C60 C55 C56 113.6(7) . . ?
F11 C56 C55 117.6(7) . . ?
F11 C56 C57 117.4(7) . . ?
C57 C56 C55 124.9(7) . . ?
C56 C57 H57 120.9 . . ?
C56 C57 C58 118.2(7) . . ?
C58 C57 H57 120.9 . . ?
C57 C58 H58 119.9 . . ?
C57 C58 C59 120.2(7) . . ?
C59 C58 H58 119.9 . . ?
C58 C59 H59 120.8 . . ?
C60 C59 C58 118.3(7) . . ?
C60 C59 H59 120.8 . . ?
F12 C60 C55 117.5(7) . . ?
F12 C60 C59 117.7(6) . . ?
C59 C60 C55 124.8(7) . . ?
N7 C61 H61 120.5 . . ?
N8 C61 N7 119.0(6) . . ?
N8 C61 H61 120.5 . . ?
C63 C62 N8 120.1(7) . . ?
C67 C62 N8 125.0(7) . . ?
C67 C62 C63 114.8(7) . . ?
F13 C63 C62 117.3(7) . . ?
F13 C63 C64 119.6(7) . . ?
C64 C63 C62 123.1(7) . . ?
C63 C64 H64 120.5 . . ?
C63 C64 C65 118.9(8) . . ?
C65 C64 H64 120.5 . . ?
C64 C65 H65 119.9 . . ?
C66 C65 C64 120.1(8) . . ?
C66 C65 H65 119.9 . . ?
C65 C66 H66 120.5 . . ?
C65 C66 C67 119.0(8) . . ?
C67 C66 H66 120.5 . . ?
F14 C67 C62 118.0(7) . . ?
F14 C67 C66 118.0(7) . . ?
C62 C67 C66 124.0(8) . . ?
N7 C68 C69 124.3(7) . . ?
N7 C68 C73 123.3(6) . . ?
C73 C68 C69 112.2(7) . . ?
F15 C69 C68 117.1(6) . . ?
C70 C69 F15 117.6(6) . . ?
C70 C69 C68 125.2(7) . . ?
C69 C70 H70 120.7 . . ?
C69 C70 C71 118.7(7) . . ?
C71 C70 H70 120.7 . . ?
C70 C71 H71 120.3 . . ?
C70 C71 C72 119.5(8) . . ?
C72 C71 H71 120.3 . . ?
C71 C72 H72 120.7 . . ?
C73 C72 C71 118.5(8) . . ?
C73 C72 H72 120.7 . . ?
F16 C73 C68 116.4(7) . . ?
C72 C73 F16 117.7(7) . . ?
C72 C73 C68 125.9(7) . . ?
Nd2 C74 H74 114.1 . . ?
C75 C74 Nd2 75.4(4) . . ?
C75 C74 H74 126.1 . . ?
C75 C74 C78 107.8(7) . . ?
C78 C74 Nd2 76.8(4) . . ?
C78 C74 H74 126.1 . . ?
Nd2 C75 H75 115.3 . . ?
C74 C75 Nd2 75.2(4) . . ?
C74 C75 H75 125.5 . . ?
C74 C75 C76 109.0(8) . . ?
C76 C75 Nd2 76.0(4) . . ?
C76 C75 H75 125.5 . . ?
Nd2 C76 H76 116.3 . . ?
C75 C76 Nd2 74.3(5) . . ?
C75 C76 H76 126.7 . . ?
C75 C76 C77 106.6(8) . . ?
C77 C76 Nd2 74.9(4) . . ?
C77 C76 H76 126.7 . . ?
Nd2 C77 H77 114.8 . . ?
C76 C77 Nd2 75.2(5) . . ?
C76 C77 H77 126.0 . . ?
C78 C77 Nd2 76.3(4) . . ?
C78 C77 C76 107.9(7) . . ?
C78 C77 H77 126.0 . . ?
Nd2 C78 H78 117.9 . . ?
C74 C78 Nd2 73.7(4) . . ?
C74 C78 H78 125.7 . . ?
C77 C78 Nd2 74.6(4) . . ?
C77 C78 C74 108.6(8) . . ?
C77 C78 H78 125.7 . . ?
C82 O5 C79 107.0(11) . . ?
O5 C79 H79A 109.0 . . ?
O5 C79 H79B 109.0 . . ?
O5 C79 C80 112.7(13) . . ?
H79A C79 H79B 107.8 . . ?
C80 C79 H79A 109.0 . . ?
C80 C79 H79B 109.0 . . ?
C79 C80 H80A 112.5 . . ?
C79 C80 H80B 112.5 . . ?
C79 C80 C81 96.3(14) . . ?
H80A C80 H80B 110.0 . . ?
C81 C80 H80A 112.5 . . ?
C81 C80 H80B 112.5 . . ?
C80 C81 H81A 109.9 . . ?
C80 C81 H81B 109.9 . . ?
H81A C81 H81B 108.3 . . ?
C82 C81 C80 108.9(13) . . ?
C82 C81 H81A 109.9 . . ?
C82 C81 H81B 109.9 . . ?
O5 C82 C81 106.0(12) . . ?
O5 C82 H82A 110.5 . . ?
O5 C82 H82B 110.5 . . ?
C81 C82 H82A 110.5 . . ?
C81 C82 H82B 110.5 . . ?
H82A C82 H82B 108.7 . . ?
C86 O6 C83 109.4(13) . . ?
O6 C83 H83A 111.9 . . ?
O6 C83 H83B 111.9 . . ?
H83A C83 H83B 109.6 . . ?
C84 C83 O6 99.2(12) . . ?
C84 C83 H83A 111.9 . . ?
C84 C83 H83B 111.9 . . ?
C83 C84 H84A 111.0 . . ?
C83 C84 H84B 111.0 . . ?
H84A C84 H84B 109.0 . . ?
C85 C84 C83 103.8(11) . . ?
C85 C84 H84A 111.0 . . ?
C85 C84 H84B 111.0 . . ?
C84 C85 H85A 109.9 . . ?
C84 C85 H85B 109.9 . . ?
H85A C85 H85B 108.3 . . ?
C86 C85 C84 108.9(13) . . ?
C86 C85 H85A 109.9 . . ?
C86 C85 H85B 109.9 . . ?
O6 C86 C85 104.7(16) . . ?
O6 C86 H86A 110.8 . . ?
O6 C86 H86B 110.8 . . ?
C85 C86 H86A 110.8 . . ?
C85 C86 H86B 110.8 . . ?
H86A C86 H86B 108.9 . . ?
C45 C46A H46C 110.1 . . ?
C45 C46A H46D 110.1 . . ?
C47 C46A C45 107.8(12) . . ?
C47 C46A H46C 110.1 . . ?
C47 C46A H46D 110.1 . . ?
H46C C46A H46D 108.5 . . ?
C40 C41A H41C 111.8 . . ?
C40 C41A H41D 111.8 . . ?
C42 C41A C40 99.8(11) . . ?
C42 C41A H41C 111.8 . . ?
C42 C41A H41D 111.8 . . ?
H41C C41A H41D 109.5 . . ?

loop_
_geom_bond_atom_site_label_1
_geom_bond_atom_site_label_2
_geom_bond_distance
_geom_bond_site_symmetry_2
_geom_bond_publ_flag
Nd1 O1 2.544(5) . ?
Nd1 O2 2.550(5) . ?
Nd1 N1 2.581(6) . ?
Nd1 N2 2.514(6) . ?
Nd1 N3 2.623(5) . ?
Nd1 N4 2.501(6) . ?
Nd1 C35 2.759(7) . ?
Nd1 C36 2.785(8) . ?
Nd1 C37 2.747(7) . ?
Nd1 C38 2.736(7) . ?
Nd1 C39 2.755(8) . ?
F1 C11 1.350(8) . ?
F2 C15 1.352(9) . ?
F3 C17 1.348(9) . ?
F4 C21 1.373(9) . ?
F5 C24 1.364(9) . ?
F6 C28 1.363(8) . ?
F7 C30 1.365(8) . ?
F8 C34 1.377(8) . ?
O1 C1 1.452(8) . ?
O1 C4 1.469(8) . ?
O2 C5 1.445(8) . ?
O2 C8 1.443(9) . ?
N1 C9 1.312(9) . ?
N1 C16 1.410(10) . ?
N2 C9 1.333(10) . ?
N2 C10 1.405(9) . ?
N3 C22 1.328(9) . ?
N3 C29 1.382(9) . ?
N4 C22 1.303(9) . ?
N4 C23 1.405(9) . ?
C1 H1A 0.9900 . ?
C1 H1B 0.9900 . ?
C1 C2 1.506(10) . ?
C2 H2A 0.9900 . ?
C2 H2B 0.9900 . ?
C2 C3 1.520(12) . ?
C3 H3A 0.9900 . ?
C3 H3B 0.9900 . ?
C3 C4 1.509(11) . ?
C4 H4A 0.9900 . ?
C4 H4B 0.9900 . ?
C5 H5A 0.9900 . ?
C5 H5B 0.9900 . ?
C5 C6 1.528(10) . ?
C6 H6A 0.9900 . ?
C6 H6B 0.9900 . ?
C6 C7 1.524(10) . ?
C7 H7A 0.9900 . ?
C7 H7B 0.9900 . ?
C7 C8 1.510(9) . ?
C8 H8A 0.9900 . ?
C8 H8B 0.9900 . ?
C9 H9 0.9500 . ?
C10 C11 1.375(11) . ?
C10 C15 1.408(11) . ?
C11 C12 1.391(10) . ?
C12 H12 0.9500 . ?
C12 C13 1.390(12) . ?
C13 H13 0.9500 . ?
C13 C14 1.364(13) . ?
C14 H14 0.9500 . ?
C14 C15 1.384(11) . ?
C16 C17 1.392(11) . ?
C16 C21 1.385(10) . ?
C17 C18 1.376(12) . ?
C18 H18 0.9500 . ?
C18 C19 1.365(12) . ?
C19 H19 0.9500 . ?
C19 C20 1.384(13) . ?
C20 H20 0.9500 . ?
C20 C21 1.370(12) . ?
C22 H22 0.9500 . ?
C23 C24 1.398(10) . ?
C23 C28 1.381(10) . ?
C24 C25 1.371(10) . ?
C25 H25 0.9500 . ?
C25 C26 1.394(11) . ?
C26 H26 0.9500 . ?
C26 C27 1.391(10) . ?
C27 H27 0.9500 . ?
C27 C28 1.361(10) . ?
C29 C30 1.409(10) . ?
C29 C34 1.401(10) . ?
C30 C31 1.363(11) . ?
C31 H31 0.9500 . ?
C31 C32 1.379(11) . ?
C32 H32 0.9500 . ?
C32 C33 1.396(11) . ?
C33 H33 0.9500 . ?
C33 C34 1.365(11) . ?
C35 H35 0.9500 . ?
C35 C36 1.408(11) . ?
C35 C39 1.422(12) . ?
C36 H36 0.9500 . ?
C36 C37 1.411(11) . ?
C37 H37 0.9500 . ?
C37 C38 1.388(11) . ?
C38 H38 0.9500 . ?
C38 C39 1.406(12) . ?
C39 H39 0.9500 . ?
Nd2 O3 2.567(5) . ?
Nd2 O4 2.546(5) . ?
Nd2 N5 2.561(6) . ?
Nd2 N6 2.536(6) . ?
Nd2 N7 2.589(6) . ?
Nd2 N8 2.540(6) . ?
Nd2 C74 2.738(7) . ?
Nd2 C75 2.739(7) . ?
Nd2 C76 2.760(8) . ?
Nd2 C77 2.757(7) . ?
Nd2 C78 2.777(8) . ?
F9 C50 1.352(8) . ?
F10 C54 1.360(8) . ?
F11 C56 1.366(8) . ?
F12 C60 1.346(9) . ?
F13 C63 1.363(9) . ?
F14 C67 1.355(9) . ?
F15 C69 1.374(8) . ?
F16 C73 1.367(9) . ?
O3 C40 1.447(8) . ?
O3 C43 1.450(9) . ?
O4 C44 1.464(9) . ?
O4 C47 1.449(9) . ?
N5 C48 1.333(8) . ?
N5 C55 1.390(10) . ?
N6 C48 1.316(9) . ?
N6 C49 1.404(8) . ?
N7 C61 1.325(9) . ?
N7 C68 1.389(9) . ?
N8 C61 1.303(9) . ?
N8 C62 1.412(10) . ?
C40 H40A 0.9900 . ?
C40 H40B 0.9900 . ?
C40 H40C 0.9900 . ?
C40 H40D 0.9900 . ?
C40 C41 1.535(10) . ?
C40 C41A 1.563(18) . ?
C41 H41A 0.9900 . ?
C41 H41B 0.9900 . ?
C41 C42 1.367(10) . ?
C42 H42A 0.9900 . ?
C42 H42B 0.9900 . ?
C42 H42C 0.9900 . ?
C42 H42D 0.9900 . ?
C42 C43 1.493(11) . ?
C42 C41A 1.480(18) . ?
C43 H43A 0.9900 . ?
C43 H43B 0.9900 . ?
C44 H44A 0.9900 . ?
C44 H44B 0.9900 . ?
C44 C45 1.514(11) . ?
C45 H45A 0.9900 . ?
C45 H45B 0.9900 . ?
C45 H45C 0.9900 . ?
C45 H45D 0.9900 . ?
C45 C46 1.542(16) . ?
C45 C46A 1.564(19) . ?
C46 H46A 0.9900 . ?
C46 H46B 0.9900 . ?
C46 C47 1.567(17) . ?
C47 H47A 0.9900 . ?
C47 H47B 0.9900 . ?
C47 H47C 0.9900 . ?
C47 H47D 0.9900 . ?
C47 C46A 1.39(2) . ?
C48 H48 0.9500 . ?
C49 C50 1.385(10) . ?
C49 C54 1.400(10) . ?
C50 C51 1.396(10) . ?
C51 H51 0.9500 . ?
C51 C52 1.383(12) . ?
C52 H52 0.9500 . ?
C52 C53 1.396(12) . ?
C53 H53 0.9500 . ?
C53 C54 1.378(10) . ?
C55 C56 1.398(10) . ?
C55 C60 1.397(10) . ?
C56 C57 1.383(11) . ?
C57 H57 0.9500 . ?
C57 C58 1.389(11) . ?
C58 H58 0.9500 . ?
C58 C59 1.401(11) . ?
C59 H59 0.9500 . ?
C59 C60 1.376(11) . ?
C61 H61 0.9500 . ?
C62 C63 1.402(11) . ?
C62 C67 1.376(11) . ?
C63 C64 1.381(12) . ?
C64 H64 0.9500 . ?
C64 C65 1.386(13) . ?
C65 H65 0.9500 . ?
C65 C66 1.369(13) . ?
C66 H66 0.9500 . ?
C66 C67 1.383(11) . ?
C68 C69 1.410(10) . ?
C68 C73 1.391(11) . ?
C69 C70 1.371(11) . ?
C70 H70 0.9500 . ?
C70 C71 1.384(11) . ?
C71 H71 0.9500 . ?
C71 C72 1.400(12) . ?
C72 H72 0.9500 . ?
C72 C73 1.363(12) . ?
C74 H74 0.9500 . ?
C74 C75 1.390(12) . ?
C74 C78 1.402(11) . ?
C75 H75 0.9500 . ?
C75 C76 1.408(12) . ?
C76 H76 0.9500 . ?
C76 C77 1.426(13) . ?
C77 H77 0.9500 . ?
C77 C78 1.390(12) . ?
C78 H78 0.9500 . ?
O5 C79 1.431(17) . ?
O5 C82 1.414(15) . ?
C79 H79A 0.9900 . ?
C79 H79B 0.9900 . ?
C79 C80 1.53(2) . ?
C80 H80A 0.9900 . ?
C80 H80B 0.9900 . ?
C80 C81 1.53(2) . ?
C81 H81A 0.9900 . ?
C81 H81B 0.9900 . ?
C81 C82 1.460(18) . ?
C82 H82A 0.9900 . ?
C82 H82B 0.9900 . ?
O6 C83 1.540(19) . ?
O6 C86 1.27(2) . ?
C83 H83A 0.9900 . ?
C83 H83B 0.9900 . ?
C83 C84 1.484(18) . ?
C84 H84A 0.9900 . ?
C84 H84B 0.9900 . ?
C84 C85 1.482(16) . ?
C85 H85A 0.9900 . ?
C85 H85B 0.9900 . ?
C85 C86 1.38(2) . ?
C86 H86A 0.9900 . ?
C86 H86B 0.9900 . ?
C46A H46C 0.9900 . ?
C46A H46D 0.9900 . ?
C41A H41C 0.9900 . ?
C41A H41D 0.9900 . ?

loop_
_geom_torsion_atom_site_label_1
_geom_torsion_atom_site_label_2
_geom_torsion_atom_site_label_3
_geom_torsion_atom_site_label_4
_geom_torsion
_geom_torsion_site_symmetry_1
_geom_torsion_site_symmetry_2
_geom_torsion_site_symmetry_3
_geom_torsion_site_symmetry_4
_geom_torsion_publ_flag
Nd1 O1 C1 C2 -178.2(5) . . . . ?
Nd1 O1 C4 C3 153.3(5) . . . . ?
Nd1 O2 C5 C6 155.2(4) . . . . ?
Nd1 O2 C8 C7 -147.1(5) . . . . ?
Nd1 N1 C9 N2 -9.5(6) . . . . ?
Nd1 N1 C16 C17 126.6(8) . . . . ?
Nd1 N1 C16 C21 -50.8(12) . . . . ?
Nd1 N2 C9 N1 9.8(6) . . . . ?
Nd1 N2 C10 C11 -76.0(9) . . . . ?
Nd1 N2 C10 C15 98.8(9) . . . . ?
Nd1 N3 C22 N4 -9.7(6) . . . . ?
Nd1 N3 C29 C30 143.4(7) . . . . ?
Nd1 N3 C29 C34 -33.2(12) . . . . ?
Nd1 N4 C22 N3 10.2(7) . . . . ?
Nd1 N4 C23 C24 105.4(8) . . . . ?
Nd1 N4 C23 C28 -71.5(10) . . . . ?
Nd1 C35 C36 C37 67.0(5) . . . . ?
Nd1 C35 C39 C38 -68.1(5) . . . . ?
Nd1 C36 C37 C38 68.7(5) . . . . ?
Nd1 C37 C38 C39 69.5(5) . . . . ?
Nd1 C38 C39 C35 68.6(5) . . . . ?
F1 C11 C12 C13 -178.6(6) . . . . ?
F3 C17 C18 C19 179.8(7) . . . . ?
F5 C24 C25 C26 179.0(6) . . . . ?
F7 C30 C31 C32 -178.5(6) . . . . ?
O1 C1 C2 C3 34.9(8) . . . . ?
O2 C5 C6 C7 10.7(8) . . . . ?
N1 C16 C17 F3 0.0(11) . . . . ?
N1 C16 C17 C18 -176.2(7) . . . . ?
N1 C16 C21 F4 -2.0(10) . . . . ?
N1 C16 C21 C20 -179.9(7) . . . . ?
N2 C10 C11 F1 -5.5(10) . . . . ?
N2 C10 C11 C12 173.4(7) . . . . ?
N2 C10 C15 F2 3.5(11) . . . . ?
N2 C10 C15 C14 -174.8(7) . . . . ?
N3 C29 C30 F7 0.7(10) . . . . ?
N3 C29 C30 C31 -176.7(6) . . . . ?
N3 C29 C34 F8 -1.6(9) . . . . ?
N3 C29 C34 C33 177.8(7) . . . . ?
N4 C23 C24 F5 2.6(11) . . . . ?
N4 C23 C24 C25 -177.8(7) . . . . ?
N4 C23 C28 F6 -2.1(10) . . . . ?
N4 C23 C28 C27 178.7(7) . . . . ?
C1 O1 C4 C3 -8.6(8) . . . . ?
C1 C2 C3 C4 -39.2(8) . . . . ?
C2 C3 C4 O1 30.3(8) . . . . ?
C4 O1 C1 C2 -17.0(8) . . . . ?
C5 O2 C8 C7 38.6(8) . . . . ?
C5 C6 C7 C8 12.0(8) . . . . ?
C6 C7 C8 O2 -30.7(8) . . . . ?
C8 O2 C5 C6 -30.8(7) . . . . ?
C9 N1 C16 C17 -58.6(10) . . . . ?
C9 N1 C16 C21 124.0(8) . . . . ?
C9 N2 C10 C11 137.6(7) . . . . ?
C9 N2 C10 C15 -47.6(10) . . . . ?
C10 N2 C9 N1 168.2(6) . . . . ?
C10 C11 C12 C13 2.5(11) . . . . ?
C11 C10 C15 F2 178.6(6) . . . . ?
C11 C10 C15 C14 0.3(11) . . . . ?
C11 C12 C13 C14 -1.6(12) . . . . ?
C12 C13 C14 C15 0.2(13) . . . . ?
C13 C14 C15 F2 -177.8(7) . . . . ?
C13 C14 C15 C10 0.5(13) . . . . ?
C15 C10 C11 F1 179.2(6) . . . . ?
C15 C10 C11 C12 -1.8(11) . . . . ?
C16 N1 C9 N2 173.3(6) . . . . ?
C16 C17 C18 C19 -3.9(13) . . . . ?
C17 C16 C21 F4 -179.6(6) . . . . ?
C17 C16 C21 C20 2.5(11) . . . . ?
C17 C18 C19 C20 2.7(13) . . . . ?
C18 C19 C20 C21 0.9(12) . . . . ?
C19 C20 C21 F4 178.5(7) . . . . ?
C19 C20 C21 C16 -3.6(13) . . . . ?
C21 C16 C17 F3 177.6(7) . . . . ?
C21 C16 C17 C18 1.3(11) . . . . ?
C22 N3 C29 C30 -39.5(9) . . . . ?
C22 N3 C29 C34 143.9(7) . . . . ?
C22 N4 C23 C24 -60.2(10) . . . . ?
C22 N4 C23 C28 122.9(7) . . . . ?
C23 N4 C22 N3 -178.7(6) . . . . ?
C23 C24 C25 C26 -0.6(12) . . . . ?
C24 C23 C28 F6 -179.3(6) . . . . ?
C24 C23 C28 C27 1.5(10) . . . . ?
C24 C25 C26 C27 1.0(11) . . . . ?
C25 C26 C27 C28 -0.3(11) . . . . ?
C26 C27 C28 F6 179.8(6) . . . . ?
C26 C27 C28 C23 -1.1(11) . . . . ?
C28 C23 C24 F5 179.8(6) . . . . ?
C28 C23 C24 C25 -0.6(11) . . . . ?
C29 N3 C22 N4 171.8(6) . . . . ?
C29 C30 C31 C32 -1.1(11) . . . . ?
C30 C29 C34 F8 -178.6(6) . . . . ?
C30 C29 C34 C33 0.8(10) . . . . ?
C30 C31 C32 C33 1.0(11) . . . . ?
C31 C32 C33 C34 -0.1(11) . . . . ?
C32 C33 C34 F8 178.6(6) . . . . ?
C32 C33 C34 C29 -0.8(11) . . . . ?
C34 C29 C30 F7 177.6(6) . . . . ?
C34 C29 C30 C31 0.2(10) . . . . ?
C35 C36 C37 Nd1 -67.3(5) . . . . ?
C35 C36 C37 C38 1.4(8) . . . . ?
C36 C35 C39 Nd1 69.7(5) . . . . ?
C36 C35 C39 C38 1.6(9) . . . . ?
C36 C37 C38 Nd1 -69.9(5) . . . . ?
C36 C37 C38 C39 -0.3(8) . . . . ?
C37 C38 C39 Nd1 -69.4(5) . . . . ?
C37 C38 C39 C35 -0.8(8) . . . . ?
C39 C35 C36 Nd1 -68.8(5) . . . . ?
C39 C35 C36 C37 -1.8(8) . . . . ?
Nd2 O3 C40 C41 150.3(4) . . . . ?
Nd2 O3 C40 C41A -173.3(7) . . . . ?
Nd2 O3 C43 C42 -161.4(5) . . . . ?
Nd2 O4 C44 C45 -158.5(5) . . . . ?
Nd2 O4 C47 C46 150.3(8) . . . . ?
Nd2 O4 C47 C46A -175.1(10) . . . . ?
Nd2 N5 C48 N6 11.1(6) . . . . ?
Nd2 N5 C55 C56 -136.7(7) . . . . ?
Nd2 N5 C55 C60 38.2(12) . . . . ?
Nd2 N6 C48 N5 -11.2(6) . . . . ?
Nd2 N6 C49 C50 78.4(9) . . . . ?
Nd2 N6 C49 C54 -95.6(9) . . . . ?
Nd2 N7 C61 N8 8.9(7) . . . . ?
Nd2 N7 C68 C69 -138.9(7) . . . . ?
Nd2 N7 C68 C73 35.3(13) . . . . ?
Nd2 N8 C61 N7 -9.1(7) . . . . ?
Nd2 N8 C62 C63 73.4(11) . . . . ?
Nd2 N8 C62 C67 -105.4(9) . . . . ?
Nd2 C74 C75 C76 -69.2(6) . . . . ?
Nd2 C74 C78 C77 67.0(5) . . . . ?
Nd2 C75 C76 C77 -68.5(5) . . . . ?
Nd2 C76 C77 C78 -69.9(5) . . . . ?
Nd2 C77 C78 C74 -66.4(5) . . . . ?
F9 C50 C51 C52 178.3(6) . . . . ?
F11 C56 C57 C58 175.9(6) . . . . ?
F13 C63 C64 C65 -178.8(7) . . . . ?
F15 C69 C70 C71 178.3(6) . . . . ?
O3 C40 C41 C42 20.0(8) . . . . ?
O3 C40 C41A C42 -39.7(11) . . . . ?
O4 C44 C45 C46 -7.0(11) . . . . ?
O4 C44 C45 C46A -36.9(10) . . . . ?
O4 C47 C46A C45 -27.3(16) . . . . ?
N5 C55 C56 F11 -1.5(10) . . . . ?
N5 C55 C56 C57 173.8(7) . . . . ?
N5 C55 C60 F12 6.3(10) . . . . ?
N5 C55 C60 C59 -173.5(7) . . . . ?
N6 C49 C50 F9 6.1(10) . . . . ?
N6 C49 C50 C51 -174.8(7) . . . . ?
N6 C49 C54 F10 -3.7(10) . . . . ?
N6 C49 C54 C53 175.2(7) . . . . ?
N7 C68 C69 F15 -2.4(10) . . . . ?
N7 C68 C69 C70 176.2(6) . . . . ?
N7 C68 C73 F16 3.5(10) . . . . ?
N7 C68 C73 C72 -176.8(7) . . . . ?
N8 C62 C63 F13 0.4(10) . . . . ?
N8 C62 C63 C64 180.0(7) . . . . ?
N8 C62 C67 F14 -0.3(11) . . . . ?
N8 C62 C67 C66 178.8(7) . . . . ?
C40 O3 C43 C42 1.7(9) . . . . ?
C40 C41 C42 C43 -19.4(10) . . . . ?
C41 C42 C43 O3 11.7(10) . . . . ?
C43 O3 C40 C41 -12.7(8) . . . . ?
C43 O3 C40 C41A 23.7(10) . . . . ?
C43 C42 C41A C40 40.8(12) . . . . ?
C44 O4 C47 C46 -32.4(11) . . . . ?
C44 O4 C47 C46A 2.2(13) . . . . ?
C44 C45 C46 C47 -11.2(13) . . . . ?
C44 C45 C46A C47 39.7(15) . . . . ?
C45 C46 C47 O4 26.3(12) . . . . ?
C47 O4 C44 C45 24.4(8) . . . . ?
C48 N5 C55 C56 49.1(10) . . . . ?
C48 N5 C55 C60 -136.0(7) . . . . ?
C48 N6 C49 C50 -136.5(7) . . . . ?
C48 N6 C49 C54 49.5(9) . . . . ?
C49 N6 C48 N5 -169.5(6) . . . . ?
C49 C50 C51 C52 -0.9(11) . . . . ?
C50 C49 C54 F10 -177.9(6) . . . . ?
C50 C49 C54 C53 0.9(11) . . . . ?
C50 C51 C52 C53 1.2(11) . . . . ?
C51 C52 C53 C54 -0.5(12) . . . . ?
C52 C53 C54 F10 178.2(7) . . . . ?
C52 C53 C54 C49 -0.6(12) . . . . ?
C54 C49 C50 F9 -179.3(6) . . . . ?
C54 C49 C50 C51 -0.1(10) . . . . ?
C55 N5 C48 N6 -172.1(6) . . . . ?
C55 C56 C57 C58 0.6(12) . . . . ?
C56 C55 C60 F12 -178.3(6) . . . . ?
C56 C55 C60 C59 1.8(11) . . . . ?
C56 C57 C58 C59 0.0(11) . . . . ?
C57 C58 C59 C60 0.4(11) . . . . ?
C58 C59 C60 F12 178.8(6) . . . . ?
C58 C59 C60 C55 -1.4(11) . . . . ?
C60 C55 C56 F11 -176.8(6) . . . . ?
C60 C55 C56 C57 -1.5(11) . . . . ?
C61 N7 C68 C69 44.6(10) . . . . ?
C61 N7 C68 C73 -141.2(7) . . . . ?
C61 N8 C62 C63 -123.9(7) . . . . ?
C61 N8 C62 C67 57.4(10) . . . . ?
C62 N8 C61 N7 -179.2(6) . . . . ?
C62 C63 C64 C65 1.6(12) . . . . ?
C63 C62 C67 F14 -179.1(6) . . . . ?
C63 C62 C67 C66 0.0(11) . . . . ?
C63 C64 C65 C66 -0.9(12) . . . . ?
C64 C65 C66 C67 -0.1(12) . . . . ?
C65 C66 C67 F14 179.8(7) . . . . ?
C65 C66 C67 C62 0.6(12) . . . . ?
C67 C62 C63 F13 179.2(6) . . . . ?
C67 C62 C63 C64 -1.1(11) . . . . ?
C68 N7 C61 N8 -172.9(6) . . . . ?
C68 C69 C70 C71 -0.3(11) . . . . ?
C69 C68 C73 F16 178.3(6) . . . . ?
C69 C68 C73 C72 -2.0(11) . . . . ?
C69 C70 C71 C72 -0.5(11) . . . . ?
C70 C71 C72 C73 0.1(12) . . . . ?
C71 C72 C73 F16 -179.0(7) . . . . ?
C71 C72 C73 C68 1.3(12) . . . . ?
C73 C68 C69 F15 -177.2(6) . . . . ?
C73 C68 C69 C70 1.5(10) . . . . ?
C74 C75 C76 Nd2 68.7(5) . . . . ?
C74 C75 C76 C77 0.1(9) . . . . ?
C75 C74 C78 Nd2 -69.7(5) . . . . ?
C75 C74 C78 C77 -2.6(8) . . . . ?
C75 C76 C77 Nd2 68.2(6) . . . . ?
C75 C76 C77 C78 -1.8(9) . . . . ?
C76 C77 C78 Nd2 69.1(5) . . . . ?
C76 C77 C78 C74 2.7(8) . . . . ?
C78 C74 C75 Nd2 70.7(5) . . . . ?
C78 C74 C75 C76 1.5(8) . . . . ?
O5 C79 C80 C81 16.1(19) . . . . ?
C79 O5 C82 C81 -19.3(15) . . . . ?
C79 C80 C81 C82 -27.7(17) . . . . ?
C80 C81 C82 O5 31.1(16) . . . . ?
C82 O5 C79 C80 1.1(19) . . . . ?
O6 C83 C84 C85 -11.0(14) . . . . ?
C83 O6 C86 C85 -39(2) . . . . ?
C83 C84 C85 C86 -9.9(17) . . . . ?
C84 C85 C86 O6 31(2) . . . . ?
C86 O6 C83 C84 31.9(19) . . . . ?
C41A C42 C43 O3 -28.0(11) . . . . ?
